data_7158426
loop_
_publ_author_name
'Sartucci, Jenna L.'
'Maity, Arindam'
'Mohanan, Manikandan'
'Bertke, Jeffery'
'Kertesz, Miklos'
'Gavvalapalli, Nagarjuna'

_publ_section_title
;
 Molecular tetrominoes: selective masking of the donor \p-face to control
 the configuration of donor-acceptor complexes.
;
_journal_issue 2
_journal_name_full 'Organic &amp; biomolecular chemistry'
_journal_page_first 375
_journal_page_last 386
_journal_paper_doi 10.1039/d1ob02293h
_journal_volume 20
_journal_year 2022
_chemical_formula_moiety 'C22 H14, 2(C8 Cl2 N2 O2)'
_chemical_formula_sum 'C38 H14 Cl4 N4 O4'
_chemical_formula_weight 732.33
_space_group_crystal_system triclinic
_space_group_IT_number 2
_space_group_name_Hall '-P 1'
_space_group_name_H-M_alt 'P -1'
_atom_sites_solution_hydrogens geom
_atom_sites_solution_primary intrinsic
_audit_creation_method SHELXL-2018/3
_audit_update_record
;
2021-05-25 deposited with the CCDC.	2021-11-26 downloaded from the CCDC.
;
_cell_angle_alpha 92.211(8)
_cell_angle_beta 97.288(8)
_cell_angle_gamma 102.060(7)
_cell_formula_units_Z 1
_cell_length_a 6.4871(13)
_cell_length_b 7.1989(15)
_cell_length_c 17.900(4)
_cell_measurement_reflns_used 9914
_cell_measurement_temperature 100(2)
_cell_measurement_theta_max 26.33
_cell_measurement_theta_min 2.30
_cell_volume 809.0(3)
_computing_cell_refinement 'SAINT V8.37A (Bruker, 2005)'
_computing_data_collection 'APEX3 V2016.5-0 (Bruker, 2016)'
_computing_data_reduction
; 
SAINT V8.37A, XPREP v2014/2, SADABS V2016/2 (Bruker, 2016) 
;
_computing_molecular_graphics 'SHELXLE v932 (Hubschle, 2011)'
_computing_publication_material 'XCIF V2014-2 (Bruker, 2014)'
_computing_structure_refinement 'SHELX-2018-3 (Sheldrick, 2015)'
_computing_structure_solution 'SHELX-2014-5 (Sheldrick, 2015)'
_diffrn_ambient_temperature 100(2)
_diffrn_measured_fraction_theta_full 0.999
_diffrn_measured_fraction_theta_max 0.998
_diffrn_measurement_device 'Bruker D8 Quest/Photon 100'
_diffrn_measurement_method 'profile data from \f and \w scans'
_diffrn_radiation_monochromator 'multilayer mirrors'
_diffrn_radiation_source 'microfocus sealed tube'
_diffrn_radiation_type MoK\a
_diffrn_radiation_wavelength 0.71073
_diffrn_reflns_av_R_equivalents 0.0589
_diffrn_reflns_av_unetI/netI 0.0229
_diffrn_reflns_Laue_measured_fraction_full 0.999
_diffrn_reflns_Laue_measured_fraction_max 0.998
_diffrn_reflns_limit_h_max 8
_diffrn_reflns_limit_h_min -8
_diffrn_reflns_limit_k_max 8
_diffrn_reflns_limit_k_min -9
_diffrn_reflns_limit_l_max 22
_diffrn_reflns_limit_l_min -22
_diffrn_reflns_number 44132
_diffrn_reflns_point_group_measured_fraction_full 0.999
_diffrn_reflns_point_group_measured_fraction_max 0.998
_diffrn_reflns_theta_full 25.242
_diffrn_reflns_theta_max 26.420
_diffrn_reflns_theta_min 2.299
_exptl_absorpt_coefficient_mu 0.416
_exptl_absorpt_correction_T_max 0.99019
_exptl_absorpt_correction_T_min 0.91231
_exptl_absorpt_correction_type multi-scan
_exptl_absorpt_process_details 'SADABS V2016/2 (Bruker, 2016)'
_exptl_crystal_colour green
_exptl_crystal_density_diffrn 1.503
_exptl_crystal_density_method 'not measured'
_exptl_crystal_description plate
_exptl_crystal_F_000 370
_exptl_crystal_size_max 0.312
_exptl_crystal_size_mid 0.204
_exptl_crystal_size_min 0.036
_refine_diff_density_max 0.182
_refine_diff_density_min -0.192
_refine_diff_density_rms 0.044
_refine_ls_extinction_method none
_refine_ls_goodness_of_fit_ref 1.074
_refine_ls_hydrogen_treatment constr
_refine_ls_matrix_type full
_refine_ls_number_parameters 353
_refine_ls_number_reflns 3310
_refine_ls_number_restraints 430
_refine_ls_restrained_S_all 1.014
_refine_ls_R_factor_all 0.0428
_refine_ls_R_factor_gt 0.0327
_refine_ls_shift/su_max 0.000
_refine_ls_shift/su_mean 0.000
_refine_ls_structure_factor_coef Fsqd
_refine_ls_weighting_details 'w=1/[\s^2^(Fo^2^)+(0.0443P)^2^+0.2093P] where P=(Fo^2^+2Fc^2^)/3'
_refine_ls_weighting_scheme calc
_refine_ls_wR_factor_gt 0.0816
_refine_ls_wR_factor_ref 0.0877
_reflns_Friedel_coverage 0.000
_reflns_number_gt 2778
_reflns_number_total 3310
_reflns_threshold_expression 'I > 2\s(I)'
_cod_data_source_file d1ob02293h3.cif
_cod_data_source_block B19324_a
_cod_depositor_comments 'Adding full bibliography for 7158425--7158427.cif.'
_cod_original_cell_volume 809.1(3)
_cod_database_code 7158426
_shelx_shelxl_version_number 2018/3
_shelx_space_group_comment
;
The symmetry employed for this shelxl refinement is uniquely defined
by the following loop, which should always be used as a source of
symmetry information in preference to the above space-group names.
They are only intended as comments.
;
_shelx_estimated_absorpt_t_min 0.881
_shelx_estimated_absorpt_t_max 0.985

loop_
_space_group_symop_operation_xyz
'x, y, z'
'-x, -y, -z'

loop_
_atom_site_label
_atom_site_type_symbol
_atom_site_fract_x
_atom_site_fract_y
_atom_site_fract_z
_atom_site_U_iso_or_equiv
_atom_site_adp_type
_atom_site_occupancy
_atom_site_site_symmetry_order
_atom_site_calc_flag
_atom_site_refinement_flags_posn
_atom_site_refinement_flags_adp
_atom_site_refinement_flags_occupancy
_atom_site_disorder_assembly
_atom_site_disorder_group
C1 C 0.2692(2) 0.87508(17) 0.79112(7) 0.0231(3) Uani 1 1 d . . . . .
C2 C 0.4845(2) 0.92630(18) 0.82104(8) 0.0271(3) Uani 1 1 d . . . . .
H2 H 0.586174 0.986040 0.790832 0.033 Uiso 1 1 calc R U . . .
C3 C 0.5493(2) 0.8902(2) 0.89437(8) 0.0314(3) Uani 1 1 d . . . . .
H3 H 0.695646 0.925228 0.914681 0.038 Uiso 1 1 calc R U . . .
C4 C 0.4011(2) 0.80269(19) 0.93856(8) 0.0310(3) Uani 1 1 d . . . . .
H4 H 0.446594 0.777644 0.989022 0.037 Uiso 1 1 calc R U . . .
C5 C 0.1881(2) 0.75184(19) 0.90963(8) 0.0286(3) Uani 1 1 d . . . . .
H5 H 0.087604 0.692325 0.940297 0.034 Uiso 1 1 calc R U . . .
C6 C 0.1204(2) 0.78714(18) 0.83617(8) 0.0259(3) Uani 1 1 d . . . . .
H6 H -0.026322 0.751952 0.816345 0.031 Uiso 1 1 calc R U . . .
C7 C 0.2017(2) 0.91219(18) 0.71503(8) 0.0265(3) Uani 1 1 d . . . . .
C8 C 0.1462(2) 0.94015(18) 0.65065(8) 0.0268(3) Uani 1 1 d . . . . .
C9 C 0.0734(2) 0.96966(17) 0.57417(7) 0.0251(3) Uani 1 1 d . . . . .
C10 C 0.2135(2) 1.06831(18) 0.52851(8) 0.0273(3) Uani 1 1 d . . . . .
H10 H 0.359249 1.114677 0.548056 0.033 Uiso 1 1 calc R U . . .
C11 C -0.1401(2) 0.90187(18) 0.54483(8) 0.0278(3) Uani 1 1 d . . . . .
H11 H -0.235537 0.834659 0.575584 0.033 Uiso 1 1 calc R U . . .
Cl1 Cl -0.11163(14) 0.39409(10) 0.59803(5) 0.0270(2) Uani 0.6021(19) 1 d D U P A 1
Cl2 Cl 0.3627(2) 0.57842(17) 0.57929(7) 0.0261(4) Uani 0.6021(19) 1 d D U P A 1
O1 O 0.6487(10) 0.5978(12) 0.7207(8) 0.0229(12) Uani 0.6021(19) 1 d D U P A 1
O2 O -0.1440(6) 0.2478(6) 0.74696(18) 0.0302(7) Uani 0.6021(19) 1 d D U P A 1
N1 N 0.7168(8) 0.4474(9) 0.9060(3) 0.0345(10) Uani 0.6021(19) 1 d D U P A 1
N2 N 0.1088(6) 0.2162(4) 0.92975(18) 0.0367(7) Uani 0.6021(19) 1 d D U P A 1
C12 C 0.0912(8) 0.4095(7) 0.6683(2) 0.0184(8) Uani 0.6021(19) 1 d D U P A 1
C13 C 0.2948(10) 0.4909(11) 0.6606(3) 0.0170(10) Uani 0.6021(19) 1 d D U P A 1
C14 C 0.4691(9) 0.5084(14) 0.7236(4) 0.0191(11) Uani 0.6021(19) 1 d D U P A 1
C15 C 0.4132(10) 0.4252(13) 0.7952(3) 0.0199(10) Uani 0.6021(19) 1 d D U P A 1
C16 C 0.2110(8) 0.3428(8) 0.8029(2) 0.0199(9) Uani 0.6021(19) 1 d D U P A 1
C17 C 0.0355(6) 0.3273(6) 0.73943(19) 0.0186(8) Uani 0.6021(19) 1 d D U P A 1
C18 C 0.5823(8) 0.4366(9) 0.8556(3) 0.0272(12) Uani 0.6021(19) 1 d D U P A 1
C19 C 0.1537(5) 0.2707(4) 0.8726(2) 0.0246(6) Uani 0.6021(19) 1 d D U P A 1
Cl1B Cl 0.1836(2) 0.25221(17) 0.90976(9) 0.0264(3) Uani 0.3979(19) 1 d D U P A 2
Cl2B Cl 0.6531(3) 0.4423(2) 0.88081(10) 0.0286(6) Uani 0.3979(19) 1 d D U P A 2
O1B O 0.6599(15) 0.5609(19) 0.7263(12) 0.0225(17) Uani 0.3979(19) 1 d D U P A 2
O2B O -0.1202(9) 0.2283(9) 0.7736(3) 0.0295(11) Uani 0.3979(19) 1 d D U P A 2
N1B N 0.3774(15) 0.6071(13) 0.5535(4) 0.0289(15) Uani 0.3979(19) 1 d D U P A 2
N2B N -0.2300(7) 0.3302(6) 0.58933(19) 0.0343(8) Uani 0.3979(19) 1 d D U P A 2
C12B C 0.2405(12) 0.3356(13) 0.8261(3) 0.0186(13) Uani 0.3979(19) 1 d D U P A 2
C13B C 0.4400(15) 0.4174(19) 0.8140(5) 0.0173(15) Uani 0.3979(19) 1 d D U P A 2
C14B C 0.4819(13) 0.495(2) 0.7410(6) 0.0187(17) Uani 0.3979(19) 1 d D U P A 2
C15B C 0.2969(16) 0.4726(18) 0.6807(5) 0.0194(15) Uani 0.3979(19) 1 d D U P A 2
C16B C 0.0989(11) 0.3832(10) 0.6915(3) 0.0175(13) Uani 0.3979(19) 1 d D U P A 2
C17B C 0.0594(9) 0.3083(9) 0.7655(3) 0.0190(11) Uani 0.3979(19) 1 d D U P A 2
C18B C 0.3418(10) 0.5502(10) 0.6110(3) 0.0235(14) Uani 0.3979(19) 1 d D U P A 2
C19B C -0.0803(6) 0.3577(6) 0.6341(3) 0.0242(8) Uani 0.3979(19) 1 d D U P A 2

loop_
_atom_site_aniso_label
_atom_site_aniso_U_11
_atom_site_aniso_U_22
_atom_site_aniso_U_33
_atom_site_aniso_U_23
_atom_site_aniso_U_13
_atom_site_aniso_U_12
C1 0.0314(7) 0.0142(6) 0.0235(7) 0.0008(5) 0.0048(5) 0.0037(5)
C2 0.0305(8) 0.0196(6) 0.0306(7) 0.0035(5) 0.0088(6) 0.0010(5)
C3 0.0301(8) 0.0269(7) 0.0344(8) 0.0026(6) 0.0012(6) 0.0015(6)
C4 0.0427(9) 0.0233(7) 0.0242(7) 0.0031(5) 0.0012(6) 0.0027(6)
C5 0.0382(8) 0.0203(7) 0.0266(7) 0.0018(5) 0.0113(6) 0.0007(6)
C6 0.0279(7) 0.0187(6) 0.0294(7) -0.0002(5) 0.0058(6) 0.0004(5)
C7 0.0341(8) 0.0167(6) 0.0282(7) 0.0002(5) 0.0067(6) 0.0028(5)
C8 0.0341(8) 0.0178(6) 0.0278(7) 0.0013(5) 0.0068(6) 0.0023(5)
C9 0.0343(8) 0.0159(6) 0.0244(7) 0.0019(5) 0.0050(6) 0.0032(5)
C10 0.0291(7) 0.0212(7) 0.0290(7) 0.0018(5) 0.0037(6) -0.0005(5)
C11 0.0330(8) 0.0213(7) 0.0273(7) 0.0054(5) 0.0076(6) -0.0008(6)
Cl1 0.0228(4) 0.0311(4) 0.0256(4) 0.0020(3) -0.0012(3) 0.0053(3)
Cl2 0.0308(5) 0.0276(7) 0.0201(10) 0.0057(7) 0.0065(8) 0.0039(4)
O1 0.0193(13) 0.015(3) 0.035(2) 0.009(2) 0.0047(12) 0.0032(13)
O2 0.0222(13) 0.0318(12) 0.0359(19) 0.0090(14) 0.0074(13) 0.0007(9)
N1 0.034(3) 0.0371(15) 0.030(3) 0.005(2) 0.0059(17) 0.0032(18)
N2 0.0400(18) 0.0370(15) 0.0358(17) 0.0098(11) 0.0149(13) 0.0069(13)
C12 0.0227(15) 0.0162(15) 0.0173(19) 0.0045(14) 0.0019(15) 0.0064(11)
C13 0.0231(14) 0.0143(19) 0.014(3) 0.005(2) 0.0048(17) 0.0037(11)
C14 0.0241(18) 0.0154(16) 0.019(3) 0.005(2) 0.0067(16) 0.0046(14)
C15 0.0229(18) 0.0173(15) 0.020(2) 0.002(2) -0.0007(16) 0.0075(13)
C16 0.026(2) 0.0170(12) 0.018(2) 0.0048(17) 0.0054(17) 0.0054(13)
C17 0.0207(13) 0.0164(13) 0.019(2) 0.0037(15) 0.0015(14) 0.0053(10)
C18 0.030(3) 0.0236(13) 0.029(3) 0.003(2) 0.011(2) 0.002(2)
C19 0.0273(14) 0.0241(13) 0.0235(16) 0.0040(13) 0.0049(14) 0.0067(10)
Cl1B 0.0300(8) 0.0243(5) 0.0262(9) 0.0061(5) 0.0074(6) 0.0053(5)
Cl2B 0.0286(18) 0.0287(6) 0.0266(18) 0.0039(13) 0.0031(10) 0.0021(12)
O1B 0.023(2) 0.011(4) 0.035(3) 0.009(3) 0.0050(19) 0.0052(18)
O2B 0.0203(18) 0.031(2) 0.034(3) 0.003(2) 0.0072(19) -0.0039(14)
N1B 0.022(2) 0.034(3) 0.030(4) 0.005(3) 0.005(3) 0.0032(19)
N2B 0.028(2) 0.039(2) 0.035(2) 0.0019(15) 0.0006(16) 0.0055(18)
C12B 0.025(2) 0.0152(18) 0.015(3) 0.001(2) 0.000(2) 0.0050(16)
C13B 0.020(3) 0.0154(19) 0.016(3) 0.005(3) 0.001(2) 0.003(2)
C14B 0.019(2) 0.017(3) 0.021(4) 0.002(3) -0.003(2) 0.0066(16)
C15B 0.029(2) 0.015(2) 0.017(4) 0.008(3) 0.008(2) 0.0050(16)
C16B 0.0196(19) 0.016(2) 0.017(3) 0.004(2) -0.001(2) 0.0050(16)
C17B 0.026(2) 0.0171(18) 0.016(3) 0.006(2) 0.005(2) 0.0083(16)
C18B 0.022(2) 0.027(3) 0.022(4) 0.001(3) 0.000(3) 0.0065(19)
C19B 0.022(2) 0.0258(18) 0.027(2) 0.0062(17) 0.0053(18) 0.0071(15)

loop_
_atom_type_symbol
_atom_type_description
_atom_type_scat_dispersion_real
_atom_type_scat_dispersion_imag
_atom_type_scat_source
C C 0.0033 0.0016 'International Tables Vol C Tables 4.2.6.8 and 6.1.1.4'
H H 0.0000 0.0000 'International Tables Vol C Tables 4.2.6.8 and 6.1.1.4'
Cl Cl 0.1484 0.1585 'International Tables Vol C Tables 4.2.6.8 and 6.1.1.4'
N N 0.0061 0.0033 'International Tables Vol C Tables 4.2.6.8 and 6.1.1.4'
O O 0.0106 0.0060 'International Tables Vol C Tables 4.2.6.8 and 6.1.1.4'

loop_
_exptl_crystal_face_index_h
_exptl_crystal_face_index_k
_exptl_crystal_face_index_l
_exptl_crystal_face_perp_dist
0.00 0.00 -1.00 0.0050
0.00 0.00 1.00 0.0180
0.00 1.00 0.00 0.1160
0.00 -1.00 0.00 0.1160
1.00 0.00 0.00 0.0850
-1.00 0.00 0.00 0.1090
2.00 2.00 -1.00 0.0890
-2.00 -2.00 1.00 0.0780
-1.00 2.00 1.00 0.1430

loop_
_geom_angle_atom_site_label_1
_geom_angle_atom_site_label_2
_geom_angle_atom_site_label_3
_geom_angle
_geom_angle_site_symmetry_1
_geom_angle_site_symmetry_3
_geom_angle_publ_flag
C2 C1 C6 119.55(12) . . ?
C2 C1 C7 120.10(12) . . ?
C6 C1 C7 120.35(13) . . ?
C3 C2 C1 120.02(13) . . ?
C3 C2 H2 120.0 . . ?
C1 C2 H2 120.0 . . ?
C2 C3 C4 120.10(14) . . ?
C2 C3 H3 119.9 . . ?
C4 C3 H3 119.9 . . ?
C5 C4 C3 120.36(13) . . ?
C5 C4 H4 119.8 . . ?
C3 C4 H4 119.8 . . ?
C4 C5 C6 120.28(13) . . ?
C4 C5 H5 119.9 . . ?
C6 C5 H5 119.9 . . ?
C5 C6 C1 119.69(13) . . ?
C5 C6 H6 120.2 . . ?
C1 C6 H6 120.2 . . ?
C8 C7 C1 178.69(15) . . ?
C7 C8 C9 178.11(15) . . ?
C11 C9 C10 119.50(13) . . ?
C11 C9 C8 119.75(12) . . ?
C10 C9 C8 120.74(13) . . ?
C11 C10 C9 120.02(13) 2_576 . ?
C11 C10 H10 120.0 2_576 . ?
C9 C10 H10 120.0 . . ?
C10 C11 C9 120.47(13) 2_576 . ?
C10 C11 H11 119.8 2_576 . ?
C9 C11 H11 119.8 . . ?
C13 C12 C17 121.4(3) . . ?
C13 C12 Cl1 122.4(3) . . ?
C17 C12 Cl1 116.2(3) . . ?
C12 C13 C14 121.5(4) . . ?
C12 C13 Cl2 122.1(4) . . ?
C14 C13 Cl2 116.3(4) . . ?
O1 C14 C13 122.8(7) . . ?
O1 C14 C15 119.9(8) . . ?
C13 C14 C15 117.0(3) . . ?
C16 C15 C18 121.2(5) . . ?
C16 C15 C14 121.5(4) . . ?
C18 C15 C14 117.3(5) . . ?
C15 C16 C19 122.0(4) . . ?
C15 C16 C17 121.2(4) . . ?
C19 C16 C17 116.8(4) . . ?
O2 C17 C12 122.7(3) . . ?
O2 C17 C16 120.0(3) . . ?
C12 C17 C16 117.3(3) . . ?
N1 C18 C15 178.2(8) . . ?
N2 C19 C16 178.6(4) . . ?
C13B C12B C17B 121.4(5) . . ?
C13B C12B Cl1B 122.9(5) . . ?
C17B C12B Cl1B 115.7(5) . . ?
C12B C13B C14B 121.2(6) . . ?
C12B C13B Cl2B 122.8(6) . . ?
C14B C13B Cl2B 116.0(6) . . ?
O1B C14B C13B 123.4(11) . . ?
O1B C14B C15B 119.2(11) . . ?
C13B C14B C15B 117.0(5) . . ?
C16B C15B C18B 122.4(6) . . ?
C16B C15B C14B 121.8(6) . . ?
C18B C15B C14B 115.8(7) . . ?
C15B C16B C19B 122.7(5) . . ?
C15B C16B C17B 120.4(5) . . ?
C19B C16B C17B 116.9(5) . . ?
O2B C17B C12B 123.0(5) . . ?
O2B C17B C16B 119.0(5) . . ?
C12B C17B C16B 118.0(4) . . ?
N1B C18B C15B 177.7(10) . . ?
N2B C19B C16B 176.8(5) . . ?

loop_
_geom_bond_atom_site_label_1
_geom_bond_atom_site_label_2
_geom_bond_distance
_geom_bond_site_symmetry_2
_geom_bond_publ_flag
C1 C2 1.398(2) . ?
C1 C6 1.4016(19) . ?
C1 C7 1.4296(19) . ?
C2 C3 1.378(2) . ?
C2 H2 0.9500 . ?
C3 C4 1.387(2) . ?
C3 H3 0.9500 . ?
C4 C5 1.380(2) . ?
C4 H4 0.9500 . ?
C5 C6 1.383(2) . ?
C5 H5 0.9500 . ?
C6 H6 0.9500 . ?
C7 C8 1.200(2) . ?
C8 C9 1.4293(19) . ?
C9 C11 1.395(2) . ?
C9 C10 1.4008(19) . ?
C10 C11 1.379(2) 2_576 ?
C10 H10 0.9500 . ?
C11 H11 0.9500 . ?
Cl1 C12 1.684(4) . ?
Cl2 C13 1.682(5) . ?
O1 C14 1.216(5) . ?
O2 C17 1.212(4) . ?
N1 C18 1.161(5) . ?
N2 C19 1.159(4) . ?
C12 C13 1.355(7) . ?
C12 C17 1.478(4) . ?
C13 C14 1.474(6) . ?
C14 C15 1.490(6) . ?
C15 C16 1.348(7) . ?
C15 C18 1.426(5) . ?
C16 C19 1.433(5) . ?
C16 C17 1.486(4) . ?
Cl1B C12B 1.691(6) . ?
Cl2B C13B 1.684(8) . ?
O1B C14B 1.219(6) . ?
O2B C17B 1.216(5) . ?
N1B C18B 1.155(6) . ?
N2B C19B 1.155(6) . ?
C12B C13B 1.353(10) . ?
C12B C17B 1.469(5) . ?
C13B C14B 1.475(8) . ?
C14B C15B 1.486(9) . ?
C15B C16B 1.353(10) . ?
C15B C18B 1.425(6) . ?
C16B C19B 1.427(7) . ?
C16B C17B 1.480(5) . ?

loop_
_geom_torsion_atom_site_label_1
_geom_torsion_atom_site_label_2
_geom_torsion_atom_site_label_3
_geom_torsion_atom_site_label_4
_geom_torsion
_geom_torsion_site_symmetry_1
_geom_torsion_site_symmetry_2
_geom_torsion_site_symmetry_3
_geom_torsion_site_symmetry_4
_geom_torsion_publ_flag
C6 C1 C2 C3 0.0(2) . . . . ?
C7 C1 C2 C3 -179.91(13) . . . . ?
C1 C2 C3 C4 0.1(2) . . . . ?
C2 C3 C4 C5 -0.2(2) . . . . ?
C3 C4 C5 C6 0.2(2) . . . . ?
C4 C5 C6 C1 0.0(2) . . . . ?
C2 C1 C6 C5 -0.08(19) . . . . ?
C7 C1 C6 C5 179.88(12) . . . . ?
C11 C9 C10 C11 0.1(2) . . . 2_576 ?
C8 C9 C10 C11 -179.00(12) . . . 2_576 ?
C10 C9 C11 C10 -0.1(2) . . . 2_576 ?
C8 C9 C11 C10 179.01(12) . . . 2_576 ?
C17 C12 C13 C14 -2.5(10) . . . . ?
Cl1 C12 C13 C14 178.0(6) . . . . ?
C17 C12 C13 Cl2 177.9(5) . . . . ?
Cl1 C12 C13 Cl2 -1.6(9) . . . . ?
C12 C13 C14 O1 -172.2(10) . . . . ?
Cl2 C13 C14 O1 7.4(13) . . . . ?
C12 C13 C14 C15 2.5(11) . . . . ?
Cl2 C13 C14 C15 -177.8(7) . . . . ?
O1 C14 C15 C16 172.9(10) . . . . ?
C13 C14 C15 C16 -2.0(12) . . . . ?
O1 C14 C15 C18 -7.0(13) . . . . ?
C13 C14 C15 C18 178.1(7) . . . . ?
C18 C15 C16 C19 3.0(10) . . . . ?
C14 C15 C16 C19 -176.9(7) . . . . ?
C18 C15 C16 C17 -178.7(6) . . . . ?
C14 C15 C16 C17 1.4(10) . . . . ?
C13 C12 C17 O2 -177.3(6) . . . . ?
Cl1 C12 C17 O2 2.1(6) . . . . ?
C13 C12 C17 C16 1.8(7) . . . . ?
Cl1 C12 C17 C16 -178.7(4) . . . . ?
C15 C16 C17 O2 177.9(6) . . . . ?
C19 C16 C17 O2 -3.7(7) . . . . ?
C15 C16 C17 C12 -1.2(8) . . . . ?
C19 C16 C17 C12 177.2(4) . . . . ?
C17B C12B C13B C14B 4.5(16) . . . . ?
Cl1B C12B C13B C14B -177.5(10) . . . . ?
C17B C12B C13B Cl2B -177.2(8) . . . . ?
Cl1B C12B C13B Cl2B 0.7(15) . . . . ?
C12B C13B C14B O1B -176.0(16) . . . . ?
Cl2B C13B C14B O1B 6(2) . . . . ?
C12B C13B C14B C15B -2.5(18) . . . . ?
Cl2B C13B C14B C15B 179.1(11) . . . . ?
O1B C14B C15B C16B 173.2(15) . . . . ?
C13B C14B C15B C16B -0.6(18) . . . . ?
O1B C14B C15B C18B -6.6(19) . . . . ?
C13B C14B C15B C18B 179.6(11) . . . . ?
C18B C15B C16B C19B 0.6(15) . . . . ?
C14B C15B C16B C19B -179.2(10) . . . . ?
C18B C15B C16B C17B -178.8(8) . . . . ?
C14B C15B C16B C17B 1.5(15) . . . . ?
C13B C12B C17B O2B 176.8(9) . . . . ?
Cl1B C12B C17B O2B -1.2(10) . . . . ?
C13B C12B C17B C16B -3.5(12) . . . . ?
Cl1B C12B C17B C16B 178.4(5) . . . . ?
C15B C16B C17B O2B -179.9(9) . . . . ?
C19B C16B C17B O2B 0.7(9) . . . . ?
C15B C16B C17B C12B 0.4(11) . . . . ?
C19B C16B C17B C12B -178.9(6) . . . . ?
